data_7049417
loop_
_publ_author_name
'Sun, Yingying'
'Chen, Xiaojie'
'Wang, Fengyuan'
'Ma, Ruidan'
'Guo, Xianmin'
'Sun, Shaowen'
'Guo, Huadong'
'Alexandrov, Eugeny V.'

_publ_section_title
;
 Variation of topologies and entanglements in metal-organic frameworks
 with mixed tris[4-(1H-imidazol-1-yl)phenyl]phosphine oxide and
 dicarboxylate ligands.
;
_journal_issue 16
_journal_name_full 'Dalton transactions (Cambridge, England : 2003)'
_journal_page_first 5450
_journal_page_last 5458
_journal_paper_doi 10.1039/c9dt00249a
_journal_volume 48
_journal_year 2019
_chemical_formula_moiety 'C78 H62 Cd3 N12 O18 P2'
_chemical_formula_sum 'C78 H62 Cd3 N12 O18 P2'
_chemical_formula_weight 1854.54
_chemical_melting_point ?
_space_group_IT_number 2
_space_group_name_Hall '-P 1'
_space_group_name_H-M_alt 'P -1'
_symmetry_cell_setting triclinic
_symmetry_space_group_name_Hall '-P 1'
_symmetry_space_group_name_H-M 'P -1'
_atom_sites_solution_hydrogens geom
_atom_sites_solution_primary direct
_atom_sites_solution_secondary difmap
_audit_creation_method SHELXL-97
_audit_update_record
;
2019-01-02 deposited with the CCDC.    2019-03-22 downloaded from the CCDC.
;
_cell_angle_alpha 92.5440(10)
_cell_angle_beta 90.3370(10)
_cell_angle_gamma 92.1250(10)
_cell_formula_units_Z 1
_cell_length_a 11.2136(6)
_cell_length_b 11.2212(6)
_cell_length_c 14.7386(8)
_cell_measurement_reflns_used 9118
_cell_measurement_temperature 293(2)
_cell_measurement_theta_max 28.32
_cell_measurement_theta_min 1.82
_cell_volume 1851.40(17)
_computing_cell_refinement 'Bruker SMART'
_computing_data_collection 'Bruker SMART'
_computing_data_reduction 'Bruker SAINT'
_computing_molecular_graphics SHELXP-97
_computing_publication_material SHELXTL
_computing_structure_refinement 'SHELXL-97 (Sheldrick, 1997)'
_computing_structure_solution 'SHELXS-97 (Sheldrick, 1990)'
_diffrn_ambient_temperature 293(2)
_diffrn_detector_area_resol_mean 9.00cm
_diffrn_measured_fraction_theta_full 0.992
_diffrn_measured_fraction_theta_max 0.992
_diffrn_measurement_device_type 'CCD area detector'
_diffrn_measurement_method 'phi and omega scans'
_diffrn_radiation_monochromator graphite
_diffrn_radiation_source 'fine-focus sealed tube'
_diffrn_radiation_type MoK\a
_diffrn_radiation_wavelength 0.71073
_diffrn_reflns_av_R_equivalents 0.0120
_diffrn_reflns_av_sigmaI/netI 0.0208
_diffrn_reflns_limit_h_max 14
_diffrn_reflns_limit_h_min -12
_diffrn_reflns_limit_k_max 14
_diffrn_reflns_limit_k_min -14
_diffrn_reflns_limit_l_max 19
_diffrn_reflns_limit_l_min -17
_diffrn_reflns_number 13695
_diffrn_reflns_theta_full 28.32
_diffrn_reflns_theta_max 28.32
_diffrn_reflns_theta_min 1.82
_diffrn_standards_decay_% none
_diffrn_standards_interval_count none
_diffrn_standards_interval_time none
_diffrn_standards_number none
_exptl_absorpt_coefficient_mu 0.978
_exptl_absorpt_correction_T_max 0.840
_exptl_absorpt_correction_T_min 0.810
_exptl_absorpt_correction_type empirical
_exptl_absorpt_process_details SADABS
_exptl_crystal_colour colorless
_exptl_crystal_density_diffrn 1.663
_exptl_crystal_density_method 'not measured'
_exptl_crystal_description block
_exptl_crystal_F_000 932
_exptl_crystal_size_max 0.22
_exptl_crystal_size_mid 0.21
_exptl_crystal_size_min 0.18
_refine_diff_density_max 0.703
_refine_diff_density_min -0.527
_refine_diff_density_rms 0.065
_refine_ls_extinction_method none
_refine_ls_goodness_of_fit_ref 1.052
_refine_ls_hydrogen_treatment constr
_refine_ls_matrix_type full
_refine_ls_number_parameters 511
_refine_ls_number_reflns 9118
_refine_ls_number_restraints 0
_refine_ls_restrained_S_all 1.052
_refine_ls_R_factor_all 0.0290
_refine_ls_R_factor_gt 0.0256
_refine_ls_shift/su_max 0.001
_refine_ls_shift/su_mean 0.000
_refine_ls_structure_factor_coef Fsqd
_refine_ls_weighting_details 'calc w=1/[\s^2^(Fo^2^)+(0.0280P)^2^+1.3668P] where P=(Fo^2^+2Fc^2^)/3'
_refine_ls_weighting_scheme calc
_refine_ls_wR_factor_gt 0.0614
_refine_ls_wR_factor_ref 0.0631
_reflns_number_gt 8377
_reflns_number_total 9118
_reflns_threshold_expression >2sigma(I)
_cod_data_source_file c9dt00249a2.cif
_cod_data_source_block 2
_cod_depositor_comments
;
The following automatic conversions were performed:

'_chemical_melting_point' value 'not measured' was changed to '?' -
the value is undefined or not given.

Automatic conversion script
Id: cif_fix_values 4973 2017-02-22 13:04:09Z antanas 

 Adding full bibliography for 7049416--7049421.cif.
;
_cod_original_sg_symbol_H-M p-1
_cod_database_code 7049417

loop_
_symmetry_equiv_pos_as_xyz
'x, y, z'
'-x, -y, -z'

loop_
_atom_site_label
_atom_site_type_symbol
_atom_site_fract_x
_atom_site_fract_y
_atom_site_fract_z
_atom_site_U_iso_or_equiv
_atom_site_adp_type
_atom_site_occupancy
_atom_site_symmetry_multiplicity
_atom_site_calc_flag
_atom_site_refinement_flags
Cd1 Cd 0.5000 0.5000 0.5000 0.02339(5) Uani 1 2 d S
Cd2 Cd -0.004287(11) 0.996807(11) 0.886691(8) 0.02029(4) Uani 1 1 d .
C36 C -0.0325(2) 1.0191(2) 0.69512(15) 0.0473(6) Uani 1 1 d .
C39 C 0.0994(2) 0.9473(2) 0.46437(15) 0.0411(5) Uani 1 1 d .
H39 H 0.1666 0.9114 0.4408 0.049 Uiso 1 1 calc R
N2 N 0.55556(17) 0.85379(16) 0.64368(13) 0.0361(4) Uani 1 1 d .
N1 N 0.56453(16) 0.66982(16) 0.58585(12) 0.0328(4) Uani 1 1 d .
O4 O -0.0024(2) 0.81673(15) 1.05591(14) 0.0601(5) Uani 1 1 d .
O5 O 0.0489(2) 0.9839(2) 0.74323(12) 0.0759(7) Uani 1 1 d .
O2 O 0.19292(15) 1.0199(2) 1.07201(14) 0.0663(6) Uani 1 1 d .
C34 C 0.0026(2) 0.54644(19) 0.91465(15) 0.0364(5) Uani 1 1 d .
H34 H 0.0045 0.5773 0.8571 0.044 Uiso 1 1 calc R
O1 O 0.19138(15) 0.9970(2) 0.92221(15) 0.0684(7) Uani 1 1 d .
C37 C -0.01576(19) 1.00949(19) 0.59364(13) 0.0317(4) Uani 1 1 d .
C4 C 0.51019(19) 0.97041(19) 0.65943(15) 0.0325(4) Uani 1 1 d .
C1 C 0.5104(2) 0.77161(19) 0.58225(16) 0.0353(5) Uani 1 1 d .
H1 H 0.4485 0.7851 0.5422 0.042 Uiso 1 1 calc R
C33 C 0.00069(18) 0.62300(17) 0.99132(14) 0.0287(4) Uani 1 1 d .
C29 C 0.37630(17) 1.0040(2) 0.99837(15) 0.0336(4) Uani 1 1 d .
O3 O -0.0002(2) 0.79658(15) 0.90582(14) 0.0611(6) Uani 1 1 d .
C28 C 0.24189(18) 1.0068(2) 0.99738(17) 0.0387(5) Uani 1 1 d .
O6 O -0.1222(2) 1.0597(4) 0.72691(16) 0.1273(15) Uani 1 1 d .
C35 C -0.0016(2) 0.57542(19) 1.07594(15) 0.0349(5) Uani 1 1 d .
H35 H -0.0026 0.6262 1.1275 0.042 Uiso 1 1 calc R
C32 C -0.0010(2) 0.75646(18) 0.98376(16) 0.0349(5) Uani 1 1 d .
C5 C 0.3888(2) 0.9816(2) 0.66716(19) 0.0426(5) Uani 1 1 d .
H5 H 0.3382 0.9139 0.6647 0.051 Uiso 1 1 calc R
C3 C 0.6462(3) 0.8018(2) 0.68807(19) 0.0534(7) Uani 1 1 d .
H3 H 0.6958 0.8372 0.7332 0.064 Uiso 1 1 calc R
C9 C 0.58762(19) 1.0688(2) 0.66743(17) 0.0379(5) Uani 1 1 d .
H9 H 0.6697 1.0601 0.6659 0.045 Uiso 1 1 calc R
C8 C 0.54058(19) 1.1809(2) 0.67785(16) 0.0355(5) Uani 1 1 d .
H8 H 0.5917 1.2481 0.6819 0.043 Uiso 1 1 calc R
C38 C 0.0839(2) 0.9572(2) 0.55750(15) 0.0381(5) Uani 1 1 d .
H38 H 0.1410 0.9284 0.5960 0.046 Uiso 1 1 calc R
C7 C 0.41823(17) 1.19417(18) 0.68236(13) 0.0266(4) Uani 1 1 d .
C6 C 0.34213(19) 1.0940(2) 0.67856(18) 0.0389(5) Uani 1 1 d .
H6 H 0.2602 1.1021 0.6836 0.047 Uiso 1 1 calc R
C30 C 0.4399(2) 1.0051(3) 0.91908(16) 0.0540(8) Uani 1 1 d .
H30 H 0.3998 1.0087 0.8639 0.065 Uiso 1 1 calc R
C2 C 0.6492(2) 0.6886(2) 0.65311(18) 0.0483(6) Uani 1 1 d .
H2 H 0.7011 0.6316 0.6719 0.058 Uiso 1 1 calc R
C31 C 0.5628(2) 1.0009(3) 0.92060(16) 0.0529(7) Uani 1 1 d .
H31 H 0.6048 1.0014 0.8664 0.063 Uiso 1 1 calc R
P1 P 0.36665(4) 1.34406(4) 0.69003(3) 0.02322(10) Uani 1 1 d .
O9 O 0.44644(12) 1.42424(13) 0.63693(9) 0.0300(3) Uani 1 1 d .
C10 C 0.36263(17) 1.39639(18) 0.80690(13) 0.0276(4) Uani 1 1 d .
C11 C 0.3209(2) 1.3266(2) 0.87619(15) 0.0376(5) Uani 1 1 d .
H11 H 0.3029 1.2458 0.8644 0.045 Uiso 1 1 calc R
C15 C 0.3936(2) 1.5156(2) 0.82616(15) 0.0399(5) Uani 1 1 d .
H15 H 0.4240 1.5624 0.7805 0.048 Uiso 1 1 calc R
C14 C 0.3796(2) 1.5656(2) 0.91308(17) 0.0458(6) Uani 1 1 d .
H14 H 0.4016 1.6453 0.9259 0.055 Uiso 1 1 calc R
N4 N 0.30893(19) 1.5520(2) 1.06711(13) 0.0464(5) Uani 1 1 d .
C13 C 0.3331(2) 1.4966(2) 0.98035(14) 0.0371(5) Uani 1 1 d .
C12 C 0.3057(2) 1.3766(2) 0.96273(15) 0.0418(5) Uani 1 1 d .
H12 H 0.2772 1.3296 1.0089 0.050 Uiso 1 1 calc R
C16 C 0.2853(3) 1.6706(3) 1.0840(2) 0.0576(7) Uani 1 1 d .
H16 H 0.2884 1.7310 1.0428 0.069 Uiso 1 1 calc R
N3 N 0.2631(2) 1.5735(3) 1.21245(16) 0.0734(9) Uani 1 1 d .
C18 C 0.2941(3) 1.4982(3) 1.14667(17) 0.0603(8) Uani 1 1 d .
H18 H 0.3047 1.4174 1.1540 0.072 Uiso 1 1 calc R
C17 C 0.2565(3) 1.6806(4) 1.1730(2) 0.0709(10) Uani 1 1 d .
H17 H 0.2350 1.7511 1.2031 0.085 Uiso 1 1 calc R
C19 C 0.21522(17) 1.33843(18) 0.64850(13) 0.0267(4) Uani 1 1 d .
C20 C 0.19436(18) 1.3016(2) 0.55871(15) 0.0359(5) Uani 1 1 d .
H20 H 0.2563 1.2701 0.5247 0.043 Uiso 1 1 calc R
C22 C -0.00947(17) 1.35577(18) 0.56898(13) 0.0270(4) Uani 1 1 d .
C21 C 0.08390(19) 1.3106(2) 0.51856(15) 0.0367(5) Uani 1 1 d .
H21 H 0.0721 1.2864 0.4579 0.044 Uiso 1 1 calc R
C24 C 0.1208(2) 1.3826(3) 0.69843(15) 0.0462(6) Uani 1 1 d .
H24 H 0.1326 1.4069 0.7591 0.055 Uiso 1 1 calc R
C23 C 0.0088(2) 1.3910(3) 0.65911(16) 0.0486(7) Uani 1 1 d .
H23 H -0.0539 1.4204 0.6934 0.058 Uiso 1 1 calc R
N5 N -0.12193(14) 1.36874(16) 0.52575(11) 0.0280(3) Uani 1 1 d .
C26 C -0.22527(17) 1.40502(18) 0.56441(14) 0.0284(4) Uani 1 1 d .
H26 H -0.2346 1.4225 0.6262 0.034 Uiso 1 1 calc R
C25 C -0.14490(19) 1.3520(2) 0.43379(14) 0.0344(5) Uani 1 1 d .
H25 H -0.0917 1.3270 0.3894 0.041 Uiso 1 1 calc R
N6 N -0.31025(15) 1.41211(16) 0.50321(12) 0.0296(4) Uani 1 1 d .
C27 C -0.25951(19) 1.3790(2) 0.42127(14) 0.0330(4) Uani 1 1 d .
H27 H -0.2989 1.3758 0.3655 0.040 Uiso 1 1 calc R
OW1 O -0.0629(3) 0.7228(3) 0.72173(19) 0.1010(10) Uani 1 1 d .
OW2 O 0.2333(3) 0.7781(3) 0.7882(3) 0.1198(12) Uani 1 1 d .

loop_
_atom_site_aniso_label
_atom_site_aniso_U_11
_atom_site_aniso_U_22
_atom_site_aniso_U_33
_atom_site_aniso_U_23
_atom_site_aniso_U_13
_atom_site_aniso_U_12
Cd1 0.02297(9) 0.02581(10) 0.02159(9) -0.00104(7) 0.00234(7) 0.00561(7)
Cd2 0.01952(7) 0.02428(7) 0.01704(6) -0.00048(5) 0.00163(4) 0.00189(5)
C36 0.0597(16) 0.0600(16) 0.0199(10) -0.0029(10) 0.0052(10) -0.0261(13)
C39 0.0360(12) 0.0584(15) 0.0286(11) -0.0071(10) 0.0060(9) 0.0062(10)
N2 0.0369(10) 0.0312(9) 0.0398(10) -0.0075(8) -0.0065(8) 0.0080(7)
N1 0.0351(9) 0.0308(9) 0.0322(9) -0.0042(7) -0.0004(7) 0.0044(7)
O4 0.0979(16) 0.0256(8) 0.0560(12) -0.0103(8) -0.0058(11) 0.0063(9)
O5 0.116(2) 0.0958(18) 0.0181(8) 0.0059(9) 0.0003(10) 0.0257(15)
O2 0.0229(8) 0.1185(19) 0.0588(12) 0.0144(12) 0.0137(8) 0.0048(10)
C34 0.0533(13) 0.0295(10) 0.0264(10) 0.0024(8) 0.0040(9) 0.0000(9)
O1 0.0226(8) 0.120(2) 0.0618(13) -0.0166(13) -0.0120(8) 0.0116(10)
C37 0.0406(11) 0.0379(11) 0.0157(8) -0.0008(7) 0.0038(7) -0.0100(9)
C4 0.0344(11) 0.0293(10) 0.0338(11) -0.0049(8) -0.0022(8) 0.0077(8)
C1 0.0374(11) 0.0311(10) 0.0373(11) -0.0034(9) -0.0048(9) 0.0041(9)
C33 0.0317(10) 0.0210(9) 0.0333(10) -0.0008(7) 0.0041(8) 0.0006(7)
C29 0.0175(9) 0.0499(13) 0.0335(11) 0.0037(9) 0.0002(7) 0.0019(8)
O3 0.1035(17) 0.0268(8) 0.0542(12) 0.0112(8) 0.0159(11) 0.0058(9)
C28 0.0194(9) 0.0459(13) 0.0510(14) 0.0015(10) 0.0005(9) 0.0023(8)
O6 0.0658(16) 0.277(5) 0.0353(12) -0.0423(19) 0.0181(11) 0.006(2)
C35 0.0491(13) 0.0267(10) 0.0281(10) -0.0069(8) 0.0060(9) 0.0001(9)
C32 0.0348(11) 0.0214(9) 0.0484(13) -0.0011(9) 0.0045(9) 0.0003(8)
C5 0.0341(11) 0.0287(11) 0.0644(16) -0.0016(10) -0.0002(11) -0.0013(9)
C3 0.0592(16) 0.0472(14) 0.0531(15) -0.0190(12) -0.0266(13) 0.0213(12)
C9 0.0246(10) 0.0376(12) 0.0510(13) -0.0064(10) -0.0010(9) 0.0057(8)
C8 0.0266(10) 0.0317(11) 0.0474(13) -0.0059(9) -0.0022(9) -0.0003(8)
C38 0.0400(12) 0.0499(13) 0.0245(10) 0.0003(9) -0.0052(8) 0.0048(10)
C7 0.0268(9) 0.0290(9) 0.0241(9) -0.0015(7) -0.0007(7) 0.0044(7)
C6 0.0242(10) 0.0343(11) 0.0580(15) 0.0008(10) 0.0032(9) 0.0020(8)
C30 0.0257(11) 0.111(2) 0.0259(11) 0.0029(13) -0.0045(8) 0.0112(13)
C2 0.0567(15) 0.0419(13) 0.0463(14) -0.0098(11) -0.0184(12) 0.0214(11)
C31 0.0268(11) 0.106(2) 0.0267(11) 0.0050(13) 0.0065(9) 0.0084(12)
P1 0.0227(2) 0.0281(2) 0.0191(2) 0.00050(17) 0.00079(17) 0.00369(18)
O9 0.0303(7) 0.0349(8) 0.0252(7) 0.0057(6) 0.0024(5) 0.0016(6)
C10 0.0264(9) 0.0359(10) 0.0207(9) -0.0009(7) -0.0002(7) 0.0048(8)
C11 0.0486(13) 0.0366(11) 0.0279(10) 0.0021(9) 0.0040(9) 0.0047(10)
C15 0.0503(14) 0.0419(12) 0.0267(10) -0.0020(9) 0.0031(9) -0.0049(10)
C14 0.0572(15) 0.0449(13) 0.0338(12) -0.0102(10) 0.0005(11) -0.0034(11)
N4 0.0415(11) 0.0709(15) 0.0263(9) -0.0129(9) -0.0022(8) 0.0125(10)
C13 0.0331(11) 0.0561(14) 0.0220(9) -0.0068(9) -0.0020(8) 0.0096(10)
C12 0.0481(13) 0.0534(14) 0.0244(10) 0.0055(9) 0.0057(9) 0.0058(11)
C16 0.0549(16) 0.0695(19) 0.0461(15) -0.0252(14) -0.0020(12) 0.0073(14)
N3 0.0624(16) 0.129(3) 0.0288(11) -0.0211(14) -0.0013(11) 0.0313(17)
C18 0.0591(17) 0.099(2) 0.0240(11) -0.0047(13) 0.0008(11) 0.0252(16)
C17 0.0539(17) 0.109(3) 0.0472(17) -0.0408(19) -0.0072(13) 0.0162(18)
C19 0.0231(9) 0.0329(10) 0.0244(9) 0.0014(7) 0.0001(7) 0.0038(7)
C20 0.0246(10) 0.0514(13) 0.0312(11) -0.0123(9) 0.0018(8) 0.0089(9)
C22 0.0223(9) 0.0318(10) 0.0273(9) 0.0017(7) 0.0006(7) 0.0041(7)
C21 0.0292(10) 0.0528(13) 0.0273(10) -0.0138(9) -0.0019(8) 0.0082(9)
C24 0.0328(11) 0.0829(19) 0.0232(10) -0.0069(11) -0.0013(8) 0.0153(12)
C23 0.0287(11) 0.089(2) 0.0286(11) -0.0076(12) 0.0035(9) 0.0190(12)
N5 0.0232(8) 0.0357(9) 0.0256(8) 0.0000(7) 0.0009(6) 0.0070(6)
C26 0.0254(9) 0.0341(10) 0.0258(9) -0.0014(8) 0.0027(7) 0.0075(8)
C25 0.0308(10) 0.0487(13) 0.0243(10) -0.0011(9) 0.0014(8) 0.0123(9)
N6 0.0246(8) 0.0363(9) 0.0285(8) 0.0000(7) 0.0010(6) 0.0092(7)
C27 0.0304(10) 0.0437(12) 0.0255(10) -0.0008(8) -0.0003(8) 0.0110(9)
OW1 0.142(3) 0.095(2) 0.0663(17) -0.0026(15) -0.0053(17) 0.0244(19)
OW2 0.136(3) 0.086(2) 0.140(3) 0.004(2) 0.065(2) 0.0295(19)

loop_
_atom_type_symbol
_atom_type_description
_atom_type_scat_dispersion_real
_atom_type_scat_dispersion_imag
_atom_type_scat_source
C C 0.0033 0.0016 'International Tables Vol C Tables 4.2.6.8 and 6.1.1.4'
H H 0.0000 0.0000 'International Tables Vol C Tables 4.2.6.8 and 6.1.1.4'
N N 0.0061 0.0033 'International Tables Vol C Tables 4.2.6.8 and 6.1.1.4'
O O 0.0106 0.0060 'International Tables Vol C Tables 4.2.6.8 and 6.1.1.4'
P P 0.1023 0.0942 'International Tables Vol C Tables 4.2.6.8 and 6.1.1.4'
Cd Cd -0.8075 1.2024 'International Tables Vol C Tables 4.2.6.8 and 6.1.1.4'

loop_
_geom_angle_atom_site_label_1
_geom_angle_atom_site_label_2
_geom_angle_atom_site_label_3
_geom_angle
_geom_angle_site_symmetry_1
_geom_angle_site_symmetry_3
O9 Cd1 O9 180.0 1_545 2_676
O9 Cd1 N1 85.32(6) 1_545 .
O9 Cd1 N1 94.68(6) 2_676 .
O9 Cd1 N1 94.68(6) 1_545 2_666
O9 Cd1 N1 85.32(6) 2_676 2_666
N1 Cd1 N1 180.00(5) . 2_666
O9 Cd1 N6 87.55(6) 1_545 2_576
O9 Cd1 N6 92.45(5) 2_676 2_576
N1 Cd1 N6 86.19(6) . 2_576
N1 Cd1 N6 93.81(6) 2_666 2_576
O9 Cd1 N6 92.45(5) 1_545 1_645
O9 Cd1 N6 87.55(6) 2_676 1_645
N1 Cd1 N6 93.81(6) . 1_645
N1 Cd1 N6 86.19(6) 2_666 1_645
N6 Cd1 N6 180.000(1) 2_576 1_645
O5 Cd2 O2 121.95(9) . 2_577
O5 Cd2 O4 112.78(9) . 2_577
O2 Cd2 O4 88.95(9) 2_577 2_577
O5 Cd2 O1 87.19(9) . .
O2 Cd2 O1 149.93(8) 2_577 .
O4 Cd2 O1 85.62(9) 2_577 .
O5 Cd2 O3 94.62(8) . .
O2 Cd2 O3 85.61(9) 2_577 .
O4 Cd2 O3 150.38(8) 2_577 .
O1 Cd2 O3 84.69(9) . .
O5 Cd2 Cd2 162.32(7) . 2_577
O2 Cd2 Cd2 75.15(6) 2_577 2_577
O4 Cd2 Cd2 68.97(5) 2_577 2_577
O1 Cd2 Cd2 75.30(6) . 2_577
O3 Cd2 Cd2 81.50(5) . 2_577
O6 C36 O5 122.3(3) . .
O6 C36 C37 120.4(3) . .
O5 C36 C37 117.3(2) . .
C37 C39 C38 120.4(2) 2_576 .
C37 C39 H39 119.8 2_576 .
C38 C39 H39 119.8 . .
C1 N2 C3 106.88(18) . .
C1 N2 C4 124.52(19) . .
C3 N2 C4 128.55(19) . .
C1 N1 C2 105.09(18) . .
C1 N1 Cd1 122.05(15) . .
C2 N1 Cd1 132.54(15) . .
C32 O4 Cd2 142.93(18) . 2_577
C36 O5 Cd2 109.44(19) . .
C28 O2 Cd2 132.10(18) . 2_577
C35 C34 C33 119.9(2) 2_567 .
C35 C34 H34 120.1 2_567 .
C33 C34 H34 120.1 . .
C28 O1 Cd2 130.00(17) . .
C38 C37 C39 119.06(19) . 2_576
C38 C37 C36 120.2(2) . .
C39 C37 C36 120.7(2) 2_576 .
C5 C4 C9 121.2(2) . .
C5 C4 N2 118.7(2) . .
C9 C4 N2 120.10(19) . .
N1 C1 N2 111.76(19) . .
N1 C1 H1 124.1 . .
N2 C1 H1 124.1 . .
C35 C33 C34 119.09(19) . .
C35 C33 C32 119.48(19) . .
C34 C33 C32 121.4(2) . .
C30 C29 C31 118.9(2) . 2_677
C30 C29 C28 121.0(2) . .
C31 C29 C28 120.2(2) 2_677 .
C32 O3 Cd2 120.65(16) . .
O2 C28 O1 126.4(2) . .
O2 C28 C29 116.5(2) . .
O1 C28 C29 117.1(2) . .
C33 C35 C34 121.04(19) . 2_567
C33 C35 H35 119.5 . .
C34 C35 H35 119.5 2_567 .
O4 C32 O3 125.8(2) . .
O4 C32 C33 116.4(2) . .
O3 C32 C33 117.8(2) . .
C4 C5 C6 119.8(2) . .
C4 C5 H5 120.1 . .
C6 C5 H5 120.1 . .
C2 C3 N2 106.1(2) . .
C2 C3 H3 126.9 . .
N2 C3 H3 126.9 . .
C4 C9 C8 118.6(2) . .
C4 C9 H9 120.7 . .
C8 C9 H9 120.7 . .
C9 C8 C7 120.9(2) . .
C9 C8 H8 119.6 . .
C7 C8 H8 119.6 . .
C37 C38 C39 120.5(2) . .
C37 C38 H38 119.7 . .
C39 C38 H38 119.7 . .
C6 C7 C8 119.65(19) . .
C6 C7 P1 123.22(15) . .
C8 C7 P1 117.11(16) . .
C7 C6 C5 119.7(2) . .
C7 C6 H6 120.2 . .
C5 C6 H6 120.2 . .
C29 C30 C31 120.5(2) . .
C29 C30 H30 119.7 . .
C31 C30 H30 119.7 . .
C3 C2 N1 110.1(2) . .
C3 C2 H2 124.9 . .
N1 C2 H2 124.9 . .
C29 C31 C30 120.6(2) 2_677 .
C29 C31 H31 119.7 2_677 .
C30 C31 H31 119.7 . .
O9 P1 C10 110.40(9) . .
O9 P1 C7 110.05(9) . .
C10 P1 C7 109.88(9) . .
O9 P1 C19 112.30(9) . .
C10 P1 C19 106.91(9) . .
C7 P1 C19 107.19(9) . .
P1 O9 Cd1 149.39(9) . 1_565
C15 C10 C11 119.24(19) . .
C15 C10 P1 117.25(16) . .
C11 C10 P1 123.27(17) . .
C12 C11 C10 120.3(2) . .
C12 C11 H11 119.8 . .
C10 C11 H11 119.8 . .
C10 C15 C14 120.4(2) . .
C10 C15 H15 119.8 . .
C14 C15 H15 119.8 . .
C13 C14 C15 119.8(2) . .
C13 C14 H14 120.1 . .
C15 C14 H14 120.1 . .
C18 N4 C16 106.4(2) . .
C18 N4 C13 127.4(3) . .
C16 N4 C13 125.9(2) . .
C14 C13 C12 120.3(2) . .
C14 C13 N4 119.0(2) . .
C12 C13 N4 120.6(2) . .
C13 C12 C11 119.8(2) . .
C13 C12 H12 120.1 . .
C11 C12 H12 120.1 . .
C17 C16 N4 105.6(3) . .
C17 C16 H16 127.2 . .
N4 C16 H16 127.2 . .
C18 N3 C17 105.0(3) . .
N3 C18 N4 112.1(3) . .
N3 C18 H18 123.9 . .
N4 C18 H18 123.9 . .
C16 C17 N3 110.9(3) . .
C16 C17 H17 124.6 . .
N3 C17 H17 124.6 . .
C20 C19 C24 118.18(19) . .
C20 C19 P1 118.21(15) . .
C24 C19 P1 123.13(16) . .
C21 C20 C19 121.52(19) . .
C21 C20 H20 119.2 . .
C19 C20 H20 119.2 . .
C23 C22 C21 119.73(19) . .
C23 C22 N5 121.10(18) . .
C21 C22 N5 119.14(18) . .
C20 C21 C22 119.72(19) . .
C20 C21 H21 120.1 . .
C22 C21 H21 120.1 . .
C19 C24 C23 120.9(2) . .
C19 C24 H24 119.6 . .
C23 C24 H24 119.6 . .
C22 C23 C24 119.9(2) . .
C22 C23 H23 120.0 . .
C24 C23 H23 120.0 . .
C26 N5 C25 106.48(16) . .
C26 N5 C22 127.85(17) . .
C25 N5 C22 125.60(16) . .
N6 C26 N5 111.34(17) . .
N6 C26 H26 124.3 . .
N5 C26 H26 124.3 . .
C27 C25 N5 106.39(18) . .
C27 C25 H25 126.8 . .
N5 C25 H25 126.8 . .
C26 N6 C27 105.61(16) . .
C26 N6 Cd1 135.14(13) . 1_465
C27 N6 Cd1 117.84(13) . 1_465
C25 C27 N6 110.19(18) . .
C25 C27 H27 124.9 . .
N6 C27 H27 124.9 . .

loop_
_geom_bond_atom_site_label_1
_geom_bond_atom_site_label_2
_geom_bond_distance
_geom_bond_site_symmetry_2
Cd1 O9 2.2989(14) 1_545
Cd1 O9 2.2989(14) 2_676
Cd1 N1 2.3300(18) .
Cd1 N1 2.3300(18) 2_666
Cd1 N6 2.3793(16) 2_576
Cd1 N6 2.3793(16) 1_645
Cd2 O5 2.2004(19) .
Cd2 O2 2.2081(17) 2_577
Cd2 O4 2.2203(17) 2_577
Cd2 O1 2.2526(17) .
Cd2 O3 2.2789(17) .
Cd2 Cd2 3.3384(3) 2_577
C36 O6 1.208(4) .
C36 O5 1.239(4) .
C36 C37 1.508(3) .
C39 C37 1.381(3) 2_576
C39 C38 1.385(3) .
C39 H39 0.9300 .
N2 C1 1.346(3) .
N2 C3 1.368(3) .
N2 C4 1.432(3) .
N1 C1 1.316(3) .
N1 C2 1.373(3) .
O4 C32 1.235(3) .
O4 Cd2 2.2203(17) 2_577
O2 C28 1.238(3) .
O2 Cd2 2.2081(17) 2_577
C34 C35 1.380(3) 2_567
C34 C33 1.390(3) .
C34 H34 0.9300 .
O1 C28 1.240(3) .
C37 C38 1.380(3) .
C37 C39 1.381(3) 2_576
C4 C5 1.377(3) .
C4 C9 1.380(3) .
C1 H1 0.9300 .
C33 C35 1.378(3) .
C33 C32 1.507(3) .
C29 C30 1.373(3) .
C29 C31 1.377(3) 2_677
C29 C28 1.509(3) .
O3 C32 1.252(3) .
C35 C34 1.380(3) 2_567
C35 H35 0.9300 .
C5 C6 1.387(3) .
C5 H5 0.9300 .
C3 C2 1.351(3) .
C3 H3 0.9300 .
C9 C8 1.384(3) .
C9 H9 0.9300 .
C8 C7 1.387(3) .
C8 H8 0.9300 .
C38 H38 0.9300 .
C7 C6 1.385(3) .
C7 P1 1.798(2) .
C6 H6 0.9300 .
C30 C31 1.381(3) .
C30 H30 0.9300 .
C2 H2 0.9300 .
C31 C29 1.377(3) 2_677
C31 H31 0.9300 .
P1 O9 1.4945(15) .
P1 C10 1.7963(19) .
P1 C19 1.800(2) .
O9 Cd1 2.2989(14) 1_565
C10 C15 1.386(3) .
C10 C11 1.388(3) .
C11 C12 1.385(3) .
C11 H11 0.9300 .
C15 C14 1.388(3) .
C15 H15 0.9300 .
C14 C13 1.378(4) .
C14 H14 0.9300 .
N4 C18 1.350(4) .
N4 C16 1.378(4) .
N4 C13 1.429(3) .
C13 C12 1.383(4) .
C12 H12 0.9300 .
C16 C17 1.354(4) .
C16 H16 0.9300 .
N3 C18 1.314(4) .
N3 C17 1.363(5) .
C18 H18 0.9300 .
C17 H17 0.9300 .
C19 C20 1.385(3) .
C19 C24 1.387(3) .
C20 C21 1.379(3) .
C20 H20 0.9300 .
C22 C23 1.381(3) .
C22 C21 1.386(3) .
C22 N5 1.425(2) .
C21 H21 0.9300 .
C24 C23 1.388(3) .
C24 H24 0.9300 .
C23 H23 0.9300 .
N5 C26 1.362(2) .
N5 C25 1.381(3) .
C26 N6 1.315(3) .
C26 H26 0.9300 .
C25 C27 1.345(3) .
C25 H25 0.9300 .
N6 C27 1.380(3) .
N6 Cd1 2.3793(16) 1_465
C27 H27 0.9300 .
